data_4315073
loop_
_publ_author_name
'Chien-Hong Chen'
'Show-Jen Chiou'
'Hsuan-Yin Chen'

_publ_section_title
;
 Dinuclear [{Fe(NO)2}10-{Fe(NO)2}10] Dinitrosyl Iron Complex with
 Thiolate-CO-Bridged Ligands
;
_journal_name_full 'Inorganic Chemistry'
_journal_page_first 2023
_journal_page_last 2025
_journal_paper_doi 10.1021/ic902324d
_journal_volume 49
_journal_year 2010
_chemical_formula_moiety 'C40 H52 Fe2 K2 N6 O16 S2'
_chemical_formula_sum 'C40 H52 Fe2 K2 N6 O16 S2'
_chemical_formula_weight 1126.90
_chemical_name_systematic
;
 ?
;
_space_group_IT_number 14
_symmetry_cell_setting monoclinic
_symmetry_space_group_name_Hall '-P 2yn'
_symmetry_space_group_name_H-M 'P 1 21/n 1'
_atom_sites_solution_hydrogens geom
_atom_sites_solution_primary direct
_atom_sites_solution_secondary difmap
_audit_creation_method SHELXL-97
_cell_angle_alpha 90.00
_cell_angle_beta 98.9650(10)
_cell_angle_gamma 90.00
_cell_formula_units_Z 2
_cell_length_a 8.33410(10)
_cell_length_b 15.6068(2)
_cell_length_c 20.8326(3)
_cell_measurement_reflns_used 22883
_cell_measurement_temperature 200(2)
_cell_measurement_theta_max 25.35
_cell_measurement_theta_min 2.037
_cell_volume 2676.57(6)
_computing_cell_refinement 'HKL Scalepack (Otwinowski & Minor 1997)'
_computing_data_collection 'Collect (Nonius BV, 1997-2000)'
_computing_data_reduction 'HKL Denzo and Scalepack'
_computing_molecular_graphics 'Ortep-3 for Windows (Farrugia, 1997)'
_computing_publication_material 'WinGX publication routines (Farrugia, 1999)'
_computing_structure_refinement 'SHELXL-97 (Sheldrick, 1997)'
_computing_structure_solution 'SHELXS-86 (Sheldrick, 1986)'
_diffrn_ambient_temperature 200(2)
_diffrn_detector_area_resol_mean 9
_diffrn_measured_fraction_theta_full 0.999
_diffrn_measured_fraction_theta_max 0.999
_diffrn_measurement_device_type KappaCCD
_diffrn_measurement_method 'CCD rotation images, thick slices'
_diffrn_radiation_monochromator graphite
_diffrn_radiation_source 'fine-focus sealed tube'
_diffrn_radiation_type MoK\a
_diffrn_radiation_wavelength 0.71073
_diffrn_reflns_av_R_equivalents 0.0547
_diffrn_reflns_av_sigmaI/netI 0.0340
_diffrn_reflns_limit_h_max 8
_diffrn_reflns_limit_h_min -10
_diffrn_reflns_limit_k_max 18
_diffrn_reflns_limit_k_min -18
_diffrn_reflns_limit_l_max 25
_diffrn_reflns_limit_l_min -23
_diffrn_reflns_number 29783
_diffrn_reflns_theta_full 25.34
_diffrn_reflns_theta_max 25.34
_diffrn_reflns_theta_min 2.37
_exptl_absorpt_coefficient_mu 0.842
_exptl_absorpt_correction_T_max 0.9254
_exptl_absorpt_correction_T_min 0.6501
_exptl_absorpt_correction_type multi-scan
_exptl_absorpt_process_details
;
 ?
;
_exptl_crystal_colour black
_exptl_crystal_density_diffrn 1.398
_exptl_crystal_density_method 'not measured'
_exptl_crystal_description prism
_exptl_crystal_F_000 1168
_exptl_crystal_size_max 0.28
_exptl_crystal_size_mid 0.18
_exptl_crystal_size_min 0.14
_refine_diff_density_max 0.478
_refine_diff_density_min -0.465
_refine_diff_density_rms 0.147
_refine_ls_extinction_coef 0.0125(9)
_refine_ls_extinction_expression Fc^*^=kFc[1+0.001xFc^2^\l^3^/sin(2\q)]^-1/4^
_refine_ls_extinction_method SHELXL
_refine_ls_goodness_of_fit_ref 1.117
_refine_ls_hydrogen_treatment fixed
_refine_ls_matrix_type full
_refine_ls_number_parameters 311
_refine_ls_number_reflns 4885
_refine_ls_number_restraints 0
_refine_ls_restrained_S_all 1.117
_refine_ls_R_factor_all 0.0521
_refine_ls_R_factor_gt 0.0376
_refine_ls_shift/su_max 0.000
_refine_ls_shift/su_mean 0.000
_refine_ls_structure_factor_coef Fsqd
_refine_ls_weighting_details 'calc w=1/[\s^2^(Fo^2^)+(0.0628P)^2^+0.4456P] where P=(Fo^2^+2Fc^2^)/3'
_refine_ls_weighting_scheme calc
_refine_ls_wR_factor_gt 0.0943
_refine_ls_wR_factor_ref 0.1103
_reflns_number_gt 4055
_reflns_number_total 4885
_reflns_threshold_expression >2sigma(I)
_cod_data_source_file ic902324d_si_003_1.cif
_cod_data_source_block 8393
_cod_original_sg_symbol_H-M 'P 21/n'
_cod_database_code 4315073

loop_
_symmetry_equiv_pos_as_xyz
'x, y, z'
'-x+1/2, y+1/2, -z+1/2'
'-x, -y, -z'
'x-1/2, -y-1/2, z-1/2'

loop_
_atom_site_label
_atom_site_type_symbol
_atom_site_fract_x
_atom_site_fract_y
_atom_site_fract_z
_atom_site_U_iso_or_equiv
_atom_site_adp_type
_atom_site_occupancy
_atom_site_symmetry_multiplicity
_atom_site_calc_flag
_atom_site_refinement_flags
_atom_site_disorder_assembly
_atom_site_disorder_group
Fe1 Fe 0.51816(4) 0.17377(2) 0.299527(16) 0.03480(14) Uani 1 1 d . . .
K1 K 0.5000 0.0000 0.5000 0.03420(19) Uani 1 2 d S . .
K2 K 1.0000 0.0000 0.0000 0.0379(2) Uani 1 2 d S . .
S1 S 0.60659(10) 0.14411(5) 0.40736(3) 0.0562(2) Uani 1 1 d . . .
O1 O 0.5980(3) 0.04397(16) 0.21407(13) 0.0892(9) Uani 1 1 d . . .
O2 O 0.1939(3) 0.23155(15) 0.26235(12) 0.0760(7) Uani 1 1 d . . .
O3 O 0.5941(2) 0.06051(11) 0.62424(8) 0.0474(4) Uani 1 1 d . . .
O4 O 0.8245(2) -0.02239(10) 0.56353(8) 0.0414(4) Uani 1 1 d . . .
O5 O 0.7042(2) -0.11283(10) 0.44495(8) 0.0413(4) Uani 1 1 d . . .
O6 O 0.86161(19) 0.02468(10) -0.13084(8) 0.0399(4) Uani 1 1 d . . .
O7 O 0.75378(19) 0.11590(9) -0.02917(8) 0.0370(4) Uani 1 1 d . . .
O8 O 0.9391(2) 0.11624(10) 0.09648(8) 0.0406(4) Uani 1 1 d . . .
N1 N 0.5746(3) 0.09944(14) 0.25169(12) 0.0521(6) Uani 1 1 d . . .
N2 N 0.3315(3) 0.21173(13) 0.28360(11) 0.0445(5) Uani 1 1 d . . .
N3 N 0.6825(2) 0.27970(11) 0.31687(9) 0.0297(4) Uani 1 1 d . . .
C1 C 0.6113(3) 0.35258(16) 0.27567(12) 0.0428(6) Uani 1 1 d . . .
H1A H 0.5880 0.3344 0.2312 0.064 Uiso 1 1 calc R . .
H1B H 0.6872 0.3992 0.2794 0.064 Uiso 1 1 calc R . .
H1C H 0.5127 0.3710 0.2899 0.064 Uiso 1 1 calc R . .
C2 C 0.8361(3) 0.25295(16) 0.29474(12) 0.0397(6) Uani 1 1 d . . .
H2A H 0.8140 0.2366 0.2498 0.060 Uiso 1 1 calc R . .
H2B H 0.8818 0.2051 0.3203 0.060 Uiso 1 1 calc R . .
H2C H 0.9117 0.2998 0.2999 0.060 Uiso 1 1 calc R . .
C3 C 0.7208(2) 0.30414(14) 0.38560(11) 0.0296(5) Uani 1 1 d . . .
C4 C 0.7880(3) 0.38292(16) 0.40452(13) 0.0421(6) Uani 1 1 d . . .
H4 H 0.8056 0.4227 0.3732 0.051 Uiso 1 1 calc R . .
C5 C 0.8291(3) 0.40305(19) 0.46968(15) 0.0547(7) Uani 1 1 d . . .
H5 H 0.8738 0.4562 0.4822 0.066 Uiso 1 1 calc R . .
C6 C 0.8033(4) 0.3436(2) 0.51559(15) 0.0598(8) Uani 1 1 d . . .
H6 H 0.8317 0.3566 0.5595 0.072 Uiso 1 1 calc R . .
C7 C 0.7362(3) 0.2654(2) 0.49749(13) 0.0520(7) Uani 1 1 d . . .
H7 H 0.7188 0.2263 0.5294 0.062 Uiso 1 1 calc R . .
C8 C 0.6931(3) 0.24314(15) 0.43173(12) 0.0383(6) Uani 1 1 d . . .
C9 C 0.7622(3) 0.06632(18) 0.64849(13) 0.0503(7) Uani 1 1 d . . .
H9A H 0.7787 0.0747 0.6952 0.060 Uiso 1 1 calc R . .
H9B H 0.8096 0.1145 0.6288 0.060 Uiso 1 1 calc R . .
C10 C 0.8403(3) -0.01558(18) 0.63213(13) 0.0501(7) Uani 1 1 d . . .
H10A H 0.9542 -0.0157 0.6511 0.060 Uiso 1 1 calc R . .
H10B H 0.7878 -0.0639 0.6495 0.060 Uiso 1 1 calc R . .
C11 C 0.8906(3) -0.10043(16) 0.54331(14) 0.0495(7) Uani 1 1 d . . .
H11A H 0.8344 -0.1490 0.5585 0.059 Uiso 1 1 calc R . .
H11B H 1.0048 -0.1046 0.5616 0.059 Uiso 1 1 calc R . .
C12 C 0.8712(3) -0.10122(17) 0.47136(14) 0.0495(7) Uani 1 1 d . . .
H12A H 0.9100 -0.0476 0.4560 0.059 Uiso 1 1 calc R . .
H12B H 0.9352 -0.1474 0.4571 0.059 Uiso 1 1 calc R . .
C13 C 0.6753(4) -0.10529(18) 0.37641(13) 0.0517(7) Uani 1 1 d . . .
H13A H 0.7447 -0.1447 0.3574 0.062 Uiso 1 1 calc R . .
H13B H 0.7000 -0.0475 0.3638 0.062 Uiso 1 1 calc R . .
C14 C 0.5019(4) -0.12527(18) 0.35242(13) 0.0553(7) Uani 1 1 d . . .
H14A H 0.4825 -0.1264 0.3053 0.066 Uiso 1 1 calc R . .
H14B H 0.4742 -0.1810 0.3682 0.066 Uiso 1 1 calc R . .
C15 C 0.7127(3) 0.07064(17) -0.13899(12) 0.0454(6) Uani 1 1 d . . .
H15A H 0.6261 0.0339 -0.1289 0.054 Uiso 1 1 calc R . .
H15B H 0.6851 0.0897 -0.1837 0.054 Uiso 1 1 calc R . .
C16 C 0.7317(3) 0.14612(16) -0.09437(12) 0.0439(6) Uani 1 1 d . . .
H16A H 0.8248 0.1799 -0.1016 0.053 Uiso 1 1 calc R . .
H16B H 0.6357 0.1821 -0.1026 0.053 Uiso 1 1 calc R . .
C17 C 0.7526(3) 0.18469(15) 0.01542(13) 0.0444(6) Uani 1 1 d . . .
H17A H 0.6491 0.2143 0.0071 0.053 Uiso 1 1 calc R . .
H17B H 0.8377 0.2253 0.0102 0.053 Uiso 1 1 calc R . .
C18 C 0.7791(3) 0.15015(17) 0.08278(13) 0.0452(6) Uani 1 1 d . . .
H18A H 0.7655 0.1954 0.1134 0.054 Uiso 1 1 calc R . .
H18B H 0.7004 0.1055 0.0869 0.054 Uiso 1 1 calc R . .
C19 C 0.9823(3) 0.08967(16) 0.16223(12) 0.0423(6) Uani 1 1 d . . .
H19A H 0.9040 0.0483 0.1731 0.051 Uiso 1 1 calc R . .
H19B H 0.9825 0.1386 0.1910 0.051 Uiso 1 1 calc R . .
C20 C 1.1467(3) 0.05044(16) 0.17038(12) 0.0420(6) Uani 1 1 d . . .
H20A H 1.2241 0.0907 0.1572 0.050 Uiso 1 1 calc R . .
H20B H 1.1818 0.0355 0.2156 0.050 Uiso 1 1 calc R . .

loop_
_atom_site_aniso_label
_atom_site_aniso_U_11
_atom_site_aniso_U_22
_atom_site_aniso_U_33
_atom_site_aniso_U_23
_atom_site_aniso_U_13
_atom_site_aniso_U_12
Fe1 0.0325(2) 0.0340(2) 0.0382(2) -0.00548(14) 0.00619(15) -0.00339(13)
K1 0.0402(4) 0.0335(4) 0.0299(4) -0.0006(3) 0.0086(3) -0.0042(3)
K2 0.0371(4) 0.0425(4) 0.0327(4) -0.0051(3) 0.0013(3) 0.0111(3)
S1 0.0748(5) 0.0463(4) 0.0454(4) 0.0150(3) 0.0035(4) -0.0201(4)
O1 0.0674(15) 0.0885(17) 0.117(2) -0.0674(16) 0.0323(14) -0.0128(13)
O2 0.0380(12) 0.0810(15) 0.1029(19) -0.0276(13) -0.0080(11) 0.0085(11)
O3 0.0520(11) 0.0495(10) 0.0397(10) -0.0115(8) 0.0042(8) -0.0030(9)
O4 0.0416(10) 0.0383(9) 0.0436(11) 0.0034(7) 0.0049(8) -0.0050(7)
O5 0.0457(10) 0.0388(9) 0.0425(10) -0.0017(7) 0.0165(8) -0.0057(8)
O6 0.0382(9) 0.0430(9) 0.0366(9) -0.0046(7) -0.0005(7) 0.0031(7)
O7 0.0425(9) 0.0300(8) 0.0374(9) 0.0015(7) 0.0025(7) 0.0061(7)
O8 0.0448(10) 0.0436(9) 0.0340(9) -0.0029(7) 0.0080(7) 0.0066(8)
N1 0.0436(12) 0.0491(13) 0.0653(16) -0.0217(12) 0.0144(11) -0.0077(10)
N2 0.0358(12) 0.0444(12) 0.0524(14) -0.0096(10) 0.0046(10) -0.0051(10)
N3 0.0283(10) 0.0316(9) 0.0298(10) 0.0026(8) 0.0070(8) -0.0002(8)
C1 0.0481(15) 0.0411(13) 0.0393(14) 0.0086(11) 0.0066(12) 0.0019(11)
C2 0.0318(13) 0.0507(14) 0.0393(14) -0.0060(11) 0.0140(11) -0.0010(11)
C3 0.0239(11) 0.0338(11) 0.0315(12) -0.0040(9) 0.0056(9) 0.0014(9)
C4 0.0370(13) 0.0402(13) 0.0491(16) -0.0061(11) 0.0065(11) -0.0013(11)
C5 0.0436(16) 0.0534(16) 0.065(2) -0.0254(15) 0.0022(14) -0.0003(13)
C6 0.0474(16) 0.090(2) 0.0407(17) -0.0262(16) 0.0010(13) 0.0060(16)
C7 0.0498(16) 0.0743(19) 0.0324(14) 0.0056(13) 0.0083(12) 0.0005(14)
C8 0.0358(13) 0.0459(14) 0.0336(13) 0.0025(10) 0.0071(10) 0.0014(11)
C9 0.0601(18) 0.0547(16) 0.0332(14) -0.0022(12) -0.0022(12) -0.0120(14)
C10 0.0496(16) 0.0559(16) 0.0419(16) 0.0094(12) -0.0015(12) -0.0079(13)
C11 0.0429(15) 0.0350(13) 0.069(2) 0.0012(13) 0.0025(13) -0.0020(11)
C12 0.0428(15) 0.0393(13) 0.070(2) -0.0060(13) 0.0204(13) -0.0064(11)
C13 0.0656(18) 0.0490(15) 0.0461(17) -0.0038(12) 0.0266(14) 0.0026(13)
C14 0.078(2) 0.0529(16) 0.0355(15) -0.0139(12) 0.0120(14) 0.0021(14)
C15 0.0404(14) 0.0560(15) 0.0367(14) 0.0027(12) -0.0035(11) 0.0072(12)
C16 0.0433(14) 0.0414(13) 0.0448(15) 0.0075(11) 0.0001(12) 0.0078(11)
C17 0.0488(15) 0.0312(12) 0.0529(17) -0.0052(11) 0.0065(12) 0.0104(11)
C18 0.0475(15) 0.0394(13) 0.0502(16) -0.0063(11) 0.0123(13) 0.0097(12)
C19 0.0550(16) 0.0434(13) 0.0297(13) -0.0071(10) 0.0103(11) -0.0026(12)
C20 0.0500(15) 0.0474(14) 0.0270(13) -0.0022(11) 0.0007(10) -0.0033(12)

loop_
_atom_type_symbol
_atom_type_description
_atom_type_scat_dispersion_real
_atom_type_scat_dispersion_imag
_atom_type_scat_source
C C 0.0033 0.0016 'International Tables Vol C Tables 4.2.6.8 and 6.1.1.4'
H H 0.0000 0.0000 'International Tables Vol C Tables 4.2.6.8 and 6.1.1.4'
K K 0.2009 0.2494 'International Tables Vol C Tables 4.2.6.8 and 6.1.1.4'
S S 0.1246 0.1234 'International Tables Vol C Tables 4.2.6.8 and 6.1.1.4'
Fe Fe 0.3463 0.8444 'International Tables Vol C Tables 4.2.6.8 and 6.1.1.4'
N N 0.0061 0.0033 'International Tables Vol C Tables 4.2.6.8 and 6.1.1.4'
O O 0.0106 0.0060 'International Tables Vol C Tables 4.2.6.8 and 6.1.1.4'

loop_
_geom_angle_atom_site_label_1
_geom_angle_atom_site_label_2
_geom_angle_atom_site_label_3
_geom_angle
_geom_angle_site_symmetry_1
_geom_angle_site_symmetry_3
_geom_angle_publ_flag
N1 Fe1 N2 118.76(11) . . ?
N1 Fe1 N3 114.27(9) . . ?
N2 Fe1 N3 108.36(8) . . ?
N1 Fe1 S1 111.81(9) . . ?
N2 Fe1 S1 114.67(8) . . ?
N3 Fe1 S1 83.77(5) . . ?
O3 K1 O3 180.0 3_656 . ?
O3 K1 O5 60.26(5) 3_656 . ?
O3 K1 O5 119.74(5) . . ?
O3 K1 O5 119.74(5) 3_656 3_656 ?
O3 K1 O5 60.26(5) . 3_656 ?
O5 K1 O5 180.00(6) . 3_656 ?
O3 K1 O4 120.47(5) 3_656 . ?
O3 K1 O4 59.53(5) . . ?
O5 K1 O4 61.36(5) . . ?
O5 K1 O4 118.64(5) 3_656 . ?
O3 K1 O4 59.53(5) 3_656 3_656 ?
O3 K1 O4 120.47(5) . 3_656 ?
O5 K1 O4 118.64(5) . 3_656 ?
O5 K1 O4 61.36(5) 3_656 3_656 ?
O4 K1 O4 180.0 . 3_656 ?
O3 K1 S1 105.22(4) 3_656 3_656 ?
O3 K1 S1 74.78(4) . 3_656 ?
O5 K1 S1 92.79(3) . 3_656 ?
O5 K1 S1 87.21(3) 3_656 3_656 ?
O4 K1 S1 88.04(3) . 3_656 ?
O4 K1 S1 91.96(3) 3_656 3_656 ?
O3 K1 S1 74.78(4) 3_656 . ?
O3 K1 S1 105.22(4) . . ?
O5 K1 S1 87.21(3) . . ?
O5 K1 S1 92.79(3) 3_656 . ?
O4 K1 S1 91.96(3) . . ?
O4 K1 S1 88.04(3) 3_656 . ?
S1 K1 S1 180.0 3_656 . ?
O7 K2 O7 180.00(5) 3_755 . ?
O7 K2 O8 61.24(5) 3_755 3_755 ?
O7 K2 O8 118.76(5) . 3_755 ?
O7 K2 O8 118.76(5) 3_755 . ?
O7 K2 O8 61.24(5) . . ?
O8 K2 O8 180.00(8) 3_755 . ?
O7 K2 O6 119.08(5) 3_755 . ?
O7 K2 O6 60.92(5) . . ?
O8 K2 O6 59.24(5) 3_755 . ?
O8 K2 O6 120.76(5) . . ?
O7 K2 O6 60.92(5) 3_755 3_755 ?
O7 K2 O6 119.08(5) . 3_755 ?
O8 K2 O6 120.76(5) 3_755 3_755 ?
O8 K2 O6 59.24(5) . 3_755 ?
O6 K2 O6 180.00(7) . 3_755 ?
O7 K2 C5 74.12(6) 3_755 4_665 ?
O7 K2 C5 105.88(6) . 4_665 ?
O8 K2 C5 84.87(7) 3_755 4_665 ?
O8 K2 C5 95.13(7) . 4_665 ?
O6 K2 C5 88.81(6) . 4_665 ?
O6 K2 C5 91.19(6) 3_755 4_665 ?
O7 K2 C5 105.88(6) 3_755 2_645 ?
O7 K2 C5 74.12(6) . 2_645 ?
O8 K2 C5 95.13(7) 3_755 2_645 ?
O8 K2 C5 84.87(7) . 2_645 ?
O6 K2 C5 91.19(6) . 2_645 ?
O6 K2 C5 88.81(6) 3_755 2_645 ?
C5 K2 C5 180.0 4_665 2_645 ?
O7 K2 C6 86.24(6) 3_755 4_665 ?
O7 K2 C6 93.76(6) . 4_665 ?
O8 K2 C6 107.99(6) 3_755 4_665 ?
O8 K2 C6 72.01(6) . 4_665 ?
O6 K2 C6 100.12(6) . 4_665 ?
O6 K2 C6 79.88(6) 3_755 4_665 ?
C5 K2 C6 23.13(7) 4_665 4_665 ?
C5 K2 C6 156.87(7) 2_645 4_665 ?
O7 K2 C6 93.76(6) 3_755 2_645 ?
O7 K2 C6 86.24(6) . 2_645 ?
O8 K2 C6 72.01(6) 3_755 2_645 ?
O8 K2 C6 107.99(6) . 2_645 ?
O6 K2 C6 79.88(6) . 2_645 ?
O6 K2 C6 100.12(6) 3_755 2_645 ?
C5 K2 C6 156.87(7) 4_665 2_645 ?
C5 K2 C6 23.13(7) 2_645 2_645 ?
C6 K2 C6 180.00(8) 4_665 2_645 ?
C8 S1 Fe1 99.25(8) . . ?
C8 S1 K1 126.23(8) . . ?
Fe1 S1 K1 131.16(3) . . ?
C9 O3 C14 114.3(2) . 3_656 ?
C9 O3 K1 118.61(14) . . ?
C14 O3 K1 118.20(15) 3_656 . ?
C10 O4 C11 112.5(2) . . ?
C10 O4 K1 113.09(14) . . ?
C11 O4 K1 110.55(14) . . ?
C13 O5 C12 112.40(19) . . ?
C13 O5 K1 109.90(14) . . ?
C12 O5 K1 112.28(13) . . ?
C15 O6 C20 112.50(19) . 3_755 ?
C15 O6 K2 113.78(13) . . ?
C20 O6 K2 114.94(13) 3_755 . ?
C17 O7 C16 111.14(17) . . ?
C17 O7 K2 115.88(14) . . ?
C16 O7 K2 114.40(13) . . ?
C19 O8 C18 112.97(17) . . ?
C19 O8 K2 116.96(13) . . ?
C18 O8 K2 111.39(14) . . ?
O1 N1 Fe1 172.8(2) . . ?
O2 N2 Fe1 168.8(2) . . ?
C3 N3 C2 107.97(17) . . ?
C3 N3 C1 111.70(17) . . ?
C2 N3 C1 108.69(18) . . ?
C3 N3 Fe1 113.66(12) . . ?
C2 N3 Fe1 106.85(13) . . ?
C1 N3 Fe1 107.77(14) . . ?
N3 C1 H1A 109.5 . . ?
N3 C1 H1B 109.5 . . ?
H1A C1 H1B 109.5 . . ?
N3 C1 H1C 109.5 . . ?
H1A C1 H1C 109.5 . . ?
H1B C1 H1C 109.5 . . ?
N3 C2 H2A 109.5 . . ?
N3 C2 H2B 109.5 . . ?
H2A C2 H2B 109.5 . . ?
N3 C2 H2C 109.5 . . ?
H2A C2 H2C 109.5 . . ?
H2B C2 H2C 109.5 . . ?
C4 C3 C8 120.9(2) . . ?
C4 C3 N3 121.7(2) . . ?
C8 C3 N3 117.37(19) . . ?
C3 C4 C5 120.6(2) . . ?
C3 C4 H4 119.7 . . ?
C5 C4 H4 119.7 . . ?
C6 C5 C4 119.2(3) . . ?
C6 C5 K2 87.18(17) . 2_655 ?
C4 C5 K2 101.93(16) . 2_655 ?
C6 C5 H5 120.4 . . ?
C4 C5 H5 120.4 . . ?
K2 C5 H5 81.0 2_655 . ?
C7 C6 C5 120.8(3) . . ?
C7 C6 K2 109.76(19) . 2_655 ?
C5 C6 K2 69.69(17) . 2_655 ?
C7 C6 H6 119.6 . . ?
C5 C6 H6 119.6 . . ?
K2 C6 H6 90.5 2_655 . ?
C6 C7 C8 121.3(3) . . ?
C6 C7 H7 119.3 . . ?
C8 C7 H7 119.3 . . ?
C3 C8 C7 117.2(2) . . ?
C3 C8 S1 120.51(18) . . ?
C7 C8 S1 122.26(19) . . ?
O3 C9 C10 107.8(2) . . ?
O3 C9 H9A 110.2 . . ?
C10 C9 H9A 110.2 . . ?
O3 C9 H9B 110.2 . . ?
C10 C9 H9B 110.2 . . ?
H9A C9 H9B 108.5 . . ?
O4 C10 C9 108.5(2) . . ?
O4 C10 H10A 110.0 . . ?
C9 C10 H10A 110.0 . . ?
O4 C10 H10B 110.0 . . ?
C9 C10 H10B 110.0 . . ?
H10A C10 H10B 108.4 . . ?
O4 C11 C12 108.6(2) . . ?
O4 C11 H11A 110.0 . . ?
C12 C11 H11A 110.0 . . ?
O4 C11 H11B 110.0 . . ?
C12 C11 H11B 110.0 . . ?
H11A C11 H11B 108.3 . . ?
O5 C12 C11 109.7(2) . . ?
O5 C12 H12A 109.7 . . ?
C11 C12 H12A 109.7 . . ?
O5 C12 H12B 109.7 . . ?
C11 C12 H12B 109.7 . . ?
H12A C12 H12B 108.2 . . ?
O5 C13 C14 109.0(2) . . ?
O5 C13 H13A 109.9 . . ?
C14 C13 H13A 109.9 . . ?
O5 C13 H13B 109.9 . . ?
C14 C13 H13B 109.9 . . ?
H13A C13 H13B 108.3 . . ?
O3 C14 C13 107.8(2) 3_656 . ?
O3 C14 H14A 110.1 3_656 . ?
C13 C14 H14A 110.1 . . ?
O3 C14 H14B 110.1 3_656 . ?
C13 C14 H14B 110.1 . . ?
H14A C14 H14B 108.5 . . ?
O6 C15 C16 108.5(2) . . ?
O6 C15 H15A 110.0 . . ?
C16 C15 H15A 110.0 . . ?
O6 C15 H15B 110.0 . . ?
C16 C15 H15B 110.0 . . ?
H15A C15 H15B 108.4 . . ?
O7 C16 C15 108.5(2) . . ?
O7 C16 H16A 110.0 . . ?
C15 C16 H16A 110.0 . . ?
O7 C16 H16B 110.0 . . ?
C15 C16 H16B 110.0 . . ?
H16A C16 H16B 108.4 . . ?
O7 C17 C18 109.14(19) . . ?
O7 C17 H17A 109.9 . . ?
C18 C17 H17A 109.9 . . ?
O7 C17 H17B 109.9 . . ?
C18 C17 H17B 109.9 . . ?
H17A C17 H17B 108.3 . . ?
O8 C18 C17 108.7(2) . . ?
O8 C18 H18A 109.9 . . ?
C17 C18 H18A 109.9 . . ?
O8 C18 H18B 109.9 . . ?
C17 C18 H18B 109.9 . . ?
H18A C18 H18B 108.3 . . ?
O8 C19 C20 108.69(18) . . ?
O8 C19 H19A 110.0 . . ?
C20 C19 H19A 110.0 . . ?
O8 C19 H19B 110.0 . . ?
C20 C19 H19B 110.0 . . ?
H19A C19 H19B 108.3 . . ?
O6 C20 C19 108.2(2) 3_755 . ?
O6 C20 H20A 110.1 3_755 . ?
C19 C20 H20A 110.1 . . ?
O6 C20 H20B 110.1 3_755 . ?
C19 C20 H20B 110.1 . . ?
H20A C20 H20B 108.4 . . ?

loop_
_geom_bond_atom_site_label_1
_geom_bond_atom_site_label_2
_geom_bond_distance
_geom_bond_site_symmetry_2
_geom_bond_publ_flag
Fe1 N1 1.645(2) . ?
Fe1 N2 1.650(2) . ?
Fe1 N3 2.1412(18) . ?
Fe1 S1 2.2995(8) . ?
K1 O3 2.7520(17) 3_656 ?
K1 O3 2.7520(17) . ?
K1 O5 2.8144(16) . ?
K1 O5 2.8145(16) 3_656 ?
K1 O4 2.8409(17) . ?
K1 O4 2.8409(17) 3_656 ?
K1 S1 3.1791(6) 3_656 ?
K1 S1 3.1791(6) . ?
K2 O7 2.7319(15) 3_755 ?
K2 O7 2.7319(15) . ?
K2 O8 2.8116(15) 3_755 ?
K2 O8 2.8116(15) . ?
K2 O6 2.8158(16) . ?
K2 O6 2.8158(16) 3_755 ?
K2 C5 3.279(3) 4_665 ?
K2 C5 3.279(3) 2_645 ?
K2 C6 3.492(3) 4_665 ?
K2 C6 3.492(3) 2_645 ?
S1 C8 1.747(3) . ?
O1 N1 1.204(3) . ?
O2 N2 1.203(3) . ?
O3 C9 1.416(3) . ?
O3 C14 1.421(3) 3_656 ?
O4 C10 1.419(3) . ?
O4 C11 1.427(3) . ?
O5 C13 1.415(3) . ?
O5 C12 1.426(3) . ?
O6 C15 1.421(3) . ?
O6 C20 1.428(3) 3_755 ?
O7 C17 1.421(3) . ?
O7 C16 1.422(3) . ?
O8 C19 1.423(3) . ?
O8 C18 1.422(3) . ?
N3 C3 1.468(3) . ?
N3 C2 1.487(3) . ?
N3 C1 1.491(3) . ?
C1 H1A 0.9600 . ?
C1 H1B 0.9600 . ?
C1 H1C 0.9600 . ?
C2 H2A 0.9600 . ?
C2 H2B 0.9600 . ?
C2 H2C 0.9600 . ?
C3 C4 1.383(3) . ?
C3 C8 1.397(3) . ?
C4 C5 1.384(4) . ?
C4 H4 0.9300 . ?
C5 C6 1.373(4) . ?
C5 K2 3.279(3) 2_655 ?
C5 H5 0.9300 . ?
C6 C7 1.370(4) . ?
C6 K2 3.492(3) 2_655 ?
C6 H6 0.9300 . ?
C7 C8 1.405(4) . ?
C7 H7 0.9300 . ?
C9 C10 1.498(4) . ?
C9 H9A 0.9700 . ?
C9 H9B 0.9700 . ?
C10 H10A 0.9700 . ?
C10 H10B 0.9700 . ?
C11 C12 1.482(4) . ?
C11 H11A 0.9700 . ?
C11 H11B 0.9700 . ?
C12 H12A 0.9700 . ?
C12 H12B 0.9700 . ?
C13 C14 1.486(4) . ?
C13 H13A 0.9700 . ?
C13 H13B 0.9700 . ?
C14 O3 1.421(3) 3_656 ?
C14 H14A 0.9700 . ?
C14 H14B 0.9700 . ?
C15 C16 1.494(4) . ?
C15 H15A 0.9700 . ?
C15 H15B 0.9700 . ?
C16 H16A 0.9700 . ?
C16 H16B 0.9700 . ?
C17 C18 1.487(4) . ?
C17 H17A 0.9700 . ?
C17 H17B 0.9700 . ?
C18 H18A 0.9700 . ?
C18 H18B 0.9700 . ?
C19 C20 1.486(4) . ?
C19 H19A 0.9700 . ?
C19 H19B 0.9700 . ?
C20 O6 1.428(3) 3_755 ?
C20 H20A 0.9700 . ?
C20 H20B 0.9700 . ?
